data_1521460
loop_
_publ_author_name
'Kuemmerle, E.A.'
'Heger, G.'

_publ_section_title
;
 The structures of C-(Ce2 O3+d), Ce7 O12 and Ce11 O20
;
_journal_name_full 'Journal of Solid State Chemistry'
_journal_page_first 485
_journal_page_last 500
_journal_volume 147
_journal_year 1999
_chemical_formula_sum 'Ce11 O20'
_space_group_IT_number 2
_symmetry_space_group_name_Hall '-P 1'
_symmetry_space_group_name_H-M 'P -1'
_cell_angle_alpha 90.04
_cell_angle_beta 99.8
_cell_angle_gamma 96.22
_cell_formula_units_Z 1
_cell_length_a 6.757
_cell_length_b 10.26
_cell_length_c 6.732
_cell_volume 457.103
_citation_journal_id_ASTM JSSCBI
_cod_data_source_file Kuemmerle_JSSCBI_1999_349.cif
_cod_data_source_block Ce11O20
_cod_original_cell_volume 457.1033
_cod_database_code 1521460

loop_
_symmetry_equiv_pos_as_xyz
x,y,z
-x,-y,-z

loop_
_atom_site_label
_atom_site_type_symbol
_atom_site_fract_x
_atom_site_fract_y
_atom_site_fract_z
_atom_site_occupancy
_atom_site_U_iso_or_equiv
O4 O-2 0.9388 0.565 0.1651 1 0.0
O2 O-2 0.1704 0.7962 0.0473 1 0.0
Ce2 Ce+3 0.1017 0.3629 0.1782 1 0.0
O5 O-2 0.0352 0.9274 0.3535 1 0.0
Ce5 Ce+3 0.1433 0.7243 0.3567 1 0.0
Ce3 Ce+3 0.5547 0.1743 0.1168 1 0.0
O3 O-2 0.4425 0.371 0.0387 1 0.0
O8 O-2 0.3391 0.5488 0.3654 1 0.0
Ce6 Ce+3 0.7335 0.918 0.4723 1 0.0
Ce1 Ce+3 0 0 0 1 0.0
O7 O-2 0.7925 0.334 0.3178 1 0.0
Ce4 Ce+3 0.6402 0.5252 0.2718 1 0.0
O9 O-2 0.8095 0.7044 0.4494 1 0.0
O10 O-2 0.5918 0.1255 0.4762 1 0.0
O1 O-2 0.6514 0.9581 0.1473 1 0.0
O6 O-2 0.2364 0.1508 0.2114 1 0.0
